data_4112372
loop_
_publ_author_name
'Dario Braga'
'Shuang Chen'
'Heather Filson'
'Lucia Maini'
'Matthew R. Netherton'
'Brian O. Patrick'
'John R. Scheffer'
'Carl Scott'
'Wujiong Xia'

_publ_contact_author_address
;
   Department of Chemistry
   The University of British Columbia
   2036 Main Mall
   Vancouver, BC V6T 1Z1
;
_publ_contact_author_email ' scheffer@chem.ubc.ca '
_publ_contact_author_fax ' 604-822-2847 '
_publ_contact_author_name ' Dr John R. Scheffer'
_publ_contact_author_phone ' 604-822-3496 '
_publ_section_title
;
 1,4-Hydroxybiradical Behavior Revealed through Crystal
 Structure-Solid-State Reactivity Correlations
;
_journal_name_full 'Journal of the American Chemical Society'
_journal_page_first 3511
_journal_page_last 3520
_journal_paper_doi 10.1021/ja039076w
_journal_volume 126
_journal_year 2004
_chemical_formula_sum 'C19 H24 O3'
_chemical_formula_weight 300.38
_chemical_name_systematic
;
 ?
;
_space_group_IT_number 14
_symmetry_cell_setting monoclinic
_symmetry_space_group_name_Hall '-P 2yn'
_symmetry_space_group_name_H-M 'P 1 21/n 1'
_atom_sites_solution_hydrogens geom
_atom_sites_solution_primary direct
_atom_sites_solution_secondary difmap
_audit_creation_method SHELXL-97
_cell_angle_alpha 90.00
_cell_angle_beta 90.383(4)
_cell_angle_gamma 90.00
_cell_formula_units_Z 4
_cell_length_a 15.1864(11)
_cell_length_b 6.8150(5)
_cell_length_c 14.9981(10)
_cell_measurement_temperature 293(2)
_cell_volume 1552.20(19)
_computing_structure_refinement 'SHELXL-97 (Sheldrick, 1997)'
_diffrn_ambient_temperature 293(2)
_diffrn_detector_area_resol_mean 11.76
_diffrn_measured_fraction_theta_full 0.903
_diffrn_measured_fraction_theta_max 0.903
_diffrn_measurement_device_type 'Rigaku/ADSC CCD'
_diffrn_measurement_method 'area detector'
_diffrn_radiation_monochromator graphite
_diffrn_radiation_source 'fine-focus sealed tube'
_diffrn_radiation_type MoK\a
_diffrn_radiation_wavelength 0.71073
_diffrn_reflns_av_R_equivalents 0.0000
_diffrn_reflns_av_sigmaI/netI 0.0602
_diffrn_reflns_limit_h_max 18
_diffrn_reflns_limit_h_min -19
_diffrn_reflns_limit_k_max 8
_diffrn_reflns_limit_k_min -8
_diffrn_reflns_limit_l_max 19
_diffrn_reflns_limit_l_min -19
_diffrn_reflns_number 3331
_diffrn_reflns_theta_full 27.88
_diffrn_reflns_theta_max 27.88
_diffrn_reflns_theta_min 2.68
_exptl_absorpt_coefficient_mu 0.085
_exptl_absorpt_correction_T_max 1.000
_exptl_absorpt_correction_T_min 0.7906
_exptl_absorpt_correction_type multi-scan
_exptl_crystal_colour colourless
_exptl_crystal_density_diffrn 1.285
_exptl_crystal_description prism
_exptl_crystal_F_000 648
_exptl_crystal_size_max 0.2
_exptl_crystal_size_mid 0.2
_exptl_crystal_size_min 0.1
_refine_diff_density_max 0.197
_refine_diff_density_min -0.188
_refine_diff_density_rms 0.043
_refine_ls_extinction_method none
_refine_ls_goodness_of_fit_ref 0.922
_refine_ls_hydrogen_treatment mixed
_refine_ls_matrix_type full
_refine_ls_number_parameters 203
_refine_ls_number_reflns 3331
_refine_ls_number_restraints 0
_refine_ls_restrained_S_all 0.922
_refine_ls_R_factor_all 0.0623
_refine_ls_R_factor_gt 0.0377
_refine_ls_shift/su_max 0.004
_refine_ls_shift/su_mean 0.001
_refine_ls_structure_factor_coef Fsqd
_refine_ls_weighting_details 'calc w=1/[\s^2^(Fo^2^)+(0.0480P)^2^+0.0000P] where P=(Fo^2^+2Fc^2^)/3'
_refine_ls_weighting_scheme calc
_refine_ls_wR_factor_gt 0.0867
_refine_ls_wR_factor_ref 0.0946
_reflns_number_gt 2345
_reflns_number_total 3331
_reflns_threshold_expression >2sigma(I)
_cod_data_source_file ja039076wsi20031015_043604_18.cif
_cod_data_source_block 20
_cod_database_code 4112372

loop_
_symmetry_equiv_pos_as_xyz
'x, y, z'
'-x+1/2, y+1/2, -z+1/2'
'-x, -y, -z'
'x-1/2, -y-1/2, z-1/2'

loop_
_atom_site_label
_atom_site_type_symbol
_atom_site_fract_x
_atom_site_fract_y
_atom_site_fract_z
_atom_site_U_iso_or_equiv
_atom_site_adp_type
_atom_site_occupancy
_atom_site_symmetry_multiplicity
_atom_site_calc_flag
_atom_site_refinement_flags
O3 O 1.15346(6) -0.10317(14) 0.75883(6) 0.0190(2) Uani 1 1 d .
O1 O 0.85373(6) 0.46159(14) 0.98854(7) 0.0203(2) Uani 1 1 d .
O2 O 1.10576(6) -0.37729(14) 0.82593(7) 0.0217(2) Uani 1 1 d .
C5 C 0.68502(8) 0.0975(2) 0.90118(9) 0.0176(3) Uani 1 1 d .
H5 H 0.7235 0.0051 0.8701 0.021 Uiso 1 1 calc R
C13 C 0.89571(8) -0.0545(2) 0.93634(9) 0.0169(3) Uani 1 1 d .
H13 H 0.8531 -0.1155 0.9709 0.020 Uiso 1 1 calc R
C17 C 0.95650(8) 0.2347(2) 0.87062(9) 0.0187(3) Uani 1 1 d .
H17 H 0.9551 0.3695 0.8611 0.022 Uiso 1 1 calc R
C9 C 0.73468(8) 0.2952(2) 0.91114(9) 0.0153(3) Uani 1 1 d .
C1 C 0.67072(8) 0.4351(2) 0.96056(9) 0.0179(3) Uani 1 1 d .
H1 H 0.7003 0.5609 0.9709 0.021 Uiso 1 1 calc R
C12 C 0.89153(8) 0.1474(2) 0.92308(9) 0.0146(3) Uani 1 1 d .
C14 C 0.96200(8) -0.1660(2) 0.89924(9) 0.0173(3) Uani 1 1 d .
H14 H 0.9637 -0.3006 0.9092 0.021 Uiso 1 1 calc R
C16 C 1.02275(8) 0.1240(2) 0.83270(9) 0.0182(3) Uani 1 1 d .
H16 H 1.0650 0.1846 0.7976 0.022 Uiso 1 1 calc R
C19 C 1.22474(9) -0.2164(2) 0.72090(10) 0.0224(3) Uani 1 1 d .
H19A H 1.2608 -0.1324 0.6850 0.034 Uiso 1 1 calc R
H19B H 1.2009 -0.3197 0.6846 0.034 Uiso 1 1 calc R
H19C H 1.2598 -0.2720 0.7680 0.034 Uiso 1 1 calc R
C15 C 1.02645(8) -0.0775(2) 0.84689(9) 0.0149(3) Uani 1 1 d .
C2 C 0.64442(8) 0.3493(2) 1.04906(9) 0.0195(3) Uani 1 1 d .
H2 H 0.6323 0.4338 1.0961 0.023 Uiso 1 1 calc R
C3 C 0.63798(8) 0.1578(2) 1.06218(9) 0.0214(3) Uani 1 1 d .
H3 H 0.6177 0.1134 1.1170 0.026 Uiso 1 1 calc R
C18 C 1.09754(8) -0.2027(2) 0.81093(9) 0.0153(3) Uani 1 1 d .
C11 C 0.82045(8) 0.2696(2) 0.96775(9) 0.0148(3) Uani 1 1 d .
H11 H 0.8047 0.2051 1.0238 0.018 Uiso 1 1 calc R
C4 C 0.66197(9) 0.0092(2) 0.99270(9) 0.0210(3) Uani 1 1 d .
H4A H 0.6130 -0.0808 0.9850 0.025 Uiso 1 1 calc R
H4B H 0.7120 -0.0661 1.0142 0.025 Uiso 1 1 calc R
C8 C 0.58614(9) 0.4712(2) 0.90532(10) 0.0240(3) Uani 1 1 d .
H8A H 0.5471 0.5566 0.9384 0.029 Uiso 1 1 calc R
H8B H 0.6012 0.5367 0.8501 0.029 Uiso 1 1 calc R
C7 C 0.53874(9) 0.2794(2) 0.88419(9) 0.0252(4) Uani 1 1 d .
H7A H 0.4912 0.3051 0.8423 0.030 Uiso 1 1 calc R
H7B H 0.5131 0.2276 0.9384 0.030 Uiso 1 1 calc R
C10 C 0.76059(9) 0.3821(2) 0.82071(9) 0.0248(4) Uani 1 1 d .
H10A H 0.7911 0.5039 0.8299 0.037 Uiso 1 1 calc R
H10B H 0.7086 0.4049 0.7855 0.037 Uiso 1 1 calc R
H10C H 0.7984 0.2919 0.7901 0.037 Uiso 1 1 calc R
C6 C 0.60073(9) 0.1259(2) 0.84445(10) 0.0259(4) Uani 1 1 d .
H6A H 0.6171 0.1661 0.7848 0.031 Uiso 1 1 calc R
H6B H 0.5699 0.0015 0.8398 0.031 Uiso 1 1 calc R
H20 H 0.8777(11) 0.456(3) 1.0422(12) 0.046(6) Uiso 1 1 d .

loop_
_atom_site_aniso_label
_atom_site_aniso_U_11
_atom_site_aniso_U_22
_atom_site_aniso_U_33
_atom_site_aniso_U_23
_atom_site_aniso_U_13
_atom_site_aniso_U_12
O3 0.0144(4) 0.0174(6) 0.0252(5) 0.0014(4) 0.0063(4) 0.0021(4)
O1 0.0228(5) 0.0125(5) 0.0258(6) -0.0017(4) 0.0017(4) -0.0039(4)
O2 0.0238(5) 0.0135(6) 0.0278(6) 0.0013(4) 0.0051(4) 0.0021(4)
C5 0.0160(6) 0.0192(8) 0.0175(7) -0.0054(6) 0.0034(5) 0.0009(6)
C13 0.0128(6) 0.0168(8) 0.0209(7) 0.0027(6) 0.0025(5) -0.0038(5)
C17 0.0189(7) 0.0113(7) 0.0260(8) 0.0030(6) 0.0043(6) 0.0002(5)
C9 0.0151(6) 0.0160(7) 0.0147(7) 0.0024(6) 0.0037(5) 0.0015(5)
C1 0.0174(7) 0.0136(7) 0.0227(7) -0.0002(6) 0.0023(5) 0.0026(5)
C12 0.0126(6) 0.0148(7) 0.0163(7) 0.0008(6) 0.0006(5) -0.0008(5)
C14 0.0168(7) 0.0112(7) 0.0239(7) 0.0018(6) 0.0011(6) -0.0016(5)
C16 0.0155(6) 0.0168(8) 0.0223(7) 0.0041(6) 0.0063(5) -0.0030(5)
C19 0.0159(7) 0.0214(8) 0.0299(8) -0.0036(7) 0.0070(6) 0.0028(6)
C15 0.0130(6) 0.0141(7) 0.0177(7) -0.0002(6) -0.0008(5) 0.0000(5)
C2 0.0144(6) 0.0282(9) 0.0159(7) -0.0067(6) 0.0006(5) 0.0043(6)
C3 0.0174(7) 0.0312(9) 0.0158(7) 0.0029(7) 0.0052(5) 0.0000(6)
C18 0.0131(6) 0.0162(8) 0.0165(7) 0.0001(6) -0.0012(5) -0.0023(5)
C11 0.0166(6) 0.0108(7) 0.0171(7) 0.0010(6) 0.0028(5) -0.0019(5)
C4 0.0169(7) 0.0178(8) 0.0282(8) 0.0014(6) 0.0055(6) -0.0032(6)
C8 0.0208(7) 0.0278(9) 0.0234(8) 0.0041(7) 0.0047(6) 0.0089(6)
C7 0.0162(7) 0.0408(10) 0.0186(7) -0.0042(7) -0.0013(6) 0.0063(7)
C10 0.0221(7) 0.0319(9) 0.0203(8) 0.0099(7) 0.0060(6) 0.0048(6)
C6 0.0183(7) 0.0364(10) 0.0231(8) -0.0092(7) 0.0004(6) 0.0008(6)

loop_
_atom_type_symbol
_atom_type_description
_atom_type_scat_dispersion_real
_atom_type_scat_dispersion_imag
_atom_type_scat_source
C C 0.0033 0.0016 'International Tables Vol C Tables 4.2.6.8 and 6.1.1.4'
H H 0.0000 0.0000 'International Tables Vol C Tables 4.2.6.8 and 6.1.1.4'
O O 0.0106 0.0060 'International Tables Vol C Tables 4.2.6.8 and 6.1.1.4'

loop_
_geom_angle_atom_site_label_1
_geom_angle_atom_site_label_2
_geom_angle_atom_site_label_3
_geom_angle
C18 O3 C19 115.91(11)
C11 O1 H20 107.6(12)
C4 C5 C6 110.31(11)
C4 C5 C9 111.51(11)
C6 C5 C9 110.19(12)
C4 C5 H5 108.2
C6 C5 H5 108.2
C9 C5 H5 108.2
C14 C13 C12 121.26(13)
C14 C13 H13 119.4
C12 C13 H13 119.4
C16 C17 C12 121.16(13)
C16 C17 H17 119.4
C12 C17 H17 119.4
C10 C9 C5 112.19(11)
C10 C9 C1 110.50(11)
C5 C9 C1 105.90(10)
C10 C9 C11 107.84(10)
C5 C9 C11 111.04(11)
C1 C9 C11 109.37(11)
C2 C1 C8 108.07(11)
C2 C1 C9 110.65(11)
C8 C1 C9 111.26(11)
C2 C1 H1 108.9
C8 C1 H1 108.9
C9 C1 H1 108.9
C13 C12 C17 117.98(12)
C13 C12 C11 120.65(12)
C17 C12 C11 121.33(12)
C13 C14 C15 120.32(13)
C13 C14 H14 119.8
C15 C14 H14 119.8
C17 C16 C15 120.28(13)
C17 C16 H16 119.9
C15 C16 H16 119.9
O3 C19 H19A 109.5
O3 C19 H19B 109.5
H19A C19 H19B 109.5
O3 C19 H19C 109.5
H19A C19 H19C 109.5
H19B C19 H19C 109.5
C16 C15 C14 119.00(12)
C16 C15 C18 122.82(12)
C14 C15 C18 118.16(12)
C3 C2 C1 122.27(13)
C3 C2 H2 118.9
C1 C2 H2 118.9
C2 C3 C4 122.96(13)
C2 C3 H3 118.5
C4 C3 H3 118.5
O2 C18 O3 122.49(12)
O2 C18 C15 124.75(13)
O3 C18 C15 112.76(12)
O1 C11 C12 110.14(10)
O1 C11 C9 107.92(11)
C12 C11 C9 114.43(11)
O1 C11 H11 108.1
C12 C11 H11 108.1
C9 C11 H11 108.1
C3 C4 C5 114.38(12)
C3 C4 H4A 108.7
C5 C4 H4A 108.7
C3 C4 H4B 108.7
C5 C4 H4B 108.7
H4A C4 H4B 107.6
C7 C8 C1 111.42(12)
C7 C8 H8A 109.3
C1 C8 H8A 109.3
C7 C8 H8B 109.3
C1 C8 H8B 109.3
H8A C8 H8B 108.0
C8 C7 C6 112.10(11)
C8 C7 H7A 109.2
C6 C7 H7A 109.2
C8 C7 H7B 109.2
C6 C7 H7B 109.2
H7A C7 H7B 107.9
C9 C10 H10A 109.5
C9 C10 H10B 109.5
H10A C10 H10B 109.5
C9 C10 H10C 109.5
H10A C10 H10C 109.5
H10B C10 H10C 109.5
C7 C6 C5 112.37(11)
C7 C6 H6A 109.1
C5 C6 H6A 109.1
C7 C6 H6B 109.1
C5 C6 H6B 109.1
H6A C6 H6B 107.9

loop_
_geom_bond_atom_site_label_1
_geom_bond_atom_site_label_2
_geom_bond_distance
O3 C18 1.3419(15)
O3 C19 1.4488(15)
O1 C11 1.4361(16)
O1 H20 0.882(18)
O2 C18 1.2173(16)
C5 C4 1.5411(19)
C5 C6 1.5444(17)
C5 C9 1.5509(19)
C5 H5 0.9800
C13 C14 1.3813(18)
C13 C12 1.3915(18)
C13 H13 0.9300
C17 C16 1.3827(18)
C17 C12 1.3988(18)
C17 H17 0.9300
C9 C10 1.5337(18)
C9 C1 1.5528(18)
C9 C11 1.5598(17)
C1 C2 1.5067(19)
C1 C8 1.5436(18)
C1 H1 0.9800
C12 C11 1.5222(18)
C14 C15 1.3957(18)
C14 H14 0.9300
C16 C15 1.3910(19)
C16 H16 0.9300
C19 H19A 0.9600
C19 H19B 0.9600
C19 H19C 0.9600
C15 C18 1.4806(18)
C2 C3 1.323(2)
C2 H2 0.9300
C3 C4 1.500(2)
C3 H3 0.9300
C11 H11 0.9800
C4 H4A 0.9700
C4 H4B 0.9700
C8 C7 1.524(2)
C8 H8A 0.9700
C8 H8B 0.9700
C7 C6 1.531(2)
C7 H7A 0.9700
C7 H7B 0.9700
C10 H10A 0.9600
C10 H10B 0.9600
C10 H10C 0.9600
C6 H6A 0.9700
C6 H6B 0.9700

loop_
_geom_torsion_atom_site_label_1
_geom_torsion_atom_site_label_2
_geom_torsion_atom_site_label_3
_geom_torsion_atom_site_label_4
_geom_torsion
C4 C5 C9 C10 178.28(10)
C6 C5 C9 C10 -58.87(14)
C4 C5 C9 C1 -61.10(13)
C6 C5 C9 C1 61.76(13)
C4 C5 C9 C11 57.52(14)
C6 C5 C9 C11 -179.63(11)
C10 C9 C1 C2 179.45(11)
C5 C9 C1 C2 57.73(13)
C11 C9 C1 C2 -61.99(14)
C10 C9 C1 C8 59.30(15)
C5 C9 C1 C8 -62.42(14)
C11 C9 C1 C8 177.86(11)
C14 C13 C12 C17 0.21(19)
C14 C13 C12 C11 -177.28(12)
C16 C17 C12 C13 0.24(19)
C16 C17 C12 C11 177.71(12)
C12 C13 C14 C15 -0.29(19)
C12 C17 C16 C15 -0.6(2)
C17 C16 C15 C14 0.5(2)
C17 C16 C15 C18 -177.67(12)
C13 C14 C15 C16 -0.07(19)
C13 C14 C15 C18 178.20(12)
C8 C1 C2 C3 90.66(15)
C9 C1 C2 C3 -31.38(17)
C1 C2 C3 C4 4.3(2)
C19 O3 C18 O2 0.14(18)
C19 O3 C18 C15 -179.80(11)
C16 C15 C18 O2 175.74(13)
C14 C15 C18 O2 -2.46(19)
C16 C15 C18 O3 -4.32(18)
C14 C15 C18 O3 177.47(11)
C13 C12 C11 O1 147.16(12)
C17 C12 C11 O1 -30.25(16)
C13 C12 C11 C9 -91.07(15)
C17 C12 C11 C9 91.52(15)
C10 C9 C11 O1 67.54(14)
C5 C9 C11 O1 -169.16(10)
C1 C9 C11 O1 -52.66(14)
C10 C9 C11 C12 -55.44(15)
C5 C9 C11 C12 67.85(14)
C1 C9 C11 C12 -175.64(11)
C2 C3 C4 C5 -6.40(18)
C6 C5 C4 C3 -86.70(14)
C9 C5 C4 C3 36.09(15)
C2 C1 C8 C7 -63.83(15)
C9 C1 C8 C7 57.83(15)
C1 C8 C7 C6 -50.47(16)
C8 C7 C6 C5 51.02(17)
C4 C5 C6 C7 65.77(16)
C9 C5 C6 C7 -57.78(16)
